data_2235769
loop_
_publ_author_name
'Ge, Chunhua'
'Zhang, Xiangdong'
'Zhang, Rui'
'Zhang, Chenglong'

_publ_section_title
;
 3-(Dihydroxyboryl)anilinium 6-carboxypyridine-2-carboxylate
;
_journal_coeditor_code CV5313
_journal_issue 8
_journal_name_full 'Acta Crystallographica Section E'
_journal_page_first o2559
_journal_paper_doi 10.1107/S1600536812031790
_journal_volume 68
_journal_year 2012
_chemical_formula_iupac 'C6 H9 B N O2 +, C7 H4 N O4 -'
_chemical_formula_moiety 'C6 H9 B N O2 +, C7 H4 N O4 -'
_chemical_formula_sum 'C13 H13 B N2 O6'
_chemical_formula_weight 304.06
_chemical_name_systematic
;
3-(Dihydroxyboryl)anilinium 6-carboxypyridine-2-carboxylate
;
_space_group_IT_number 14
_symmetry_cell_setting monoclinic
_symmetry_space_group_name_Hall '-P 2yn'
_symmetry_space_group_name_H-M 'P 1 21/n 1'
_atom_sites_solution_hydrogens geom
_atom_sites_solution_primary direct
_atom_sites_solution_secondary difmap
_audit_creation_method SHELXL-97
_cell_angle_alpha 90.00
_cell_angle_beta 106.9630(10)
_cell_angle_gamma 90.00
_cell_formula_units_Z 4
_cell_length_a 7.7065(6)
_cell_length_b 14.0473(10)
_cell_length_c 13.0852(10)
_cell_measurement_reflns_used 58
_cell_measurement_temperature 293(2)
_cell_measurement_theta_max 22.74
_cell_measurement_theta_min 2.34
_cell_volume 1354.92(18)
_computing_cell_refinement 'SAINT (Bruker, 2001)'
_computing_data_collection 'SMART (Bruker, 2001)'
_computing_data_reduction 'SAINT (Bruker, 2001)'
_computing_molecular_graphics 'SHELXTL (Sheldrick, 2008)'
_computing_publication_material
;
Mercury (Macrae <i>et al.</i>, 2006), PLATON (Spek, 2009),
SHELXL97 (Sheldrick, 2008) and  WinGX (Farrugia, 1999)
;
_computing_structure_refinement 'SHELXL97 (Sheldrick, 2008)'
_computing_structure_solution 'SHELXS97 (Sheldrick, 2008)'
_diffrn_ambient_temperature 293(2)
_diffrn_measured_fraction_theta_full 0.999
_diffrn_measured_fraction_theta_max 0.999
_diffrn_measurement_device_type 'Bruker SMART CCD area-detector'
_diffrn_measurement_method '\f and \w scans'
_diffrn_radiation_monochromator graphite
_diffrn_radiation_source 'fine-focus sealed tube'
_diffrn_radiation_type MoK\a
_diffrn_radiation_wavelength 0.71073
_diffrn_reflns_av_R_equivalents 0.0181
_diffrn_reflns_av_sigmaI/netI 0.0197
_diffrn_reflns_limit_h_max 8
_diffrn_reflns_limit_h_min -9
_diffrn_reflns_limit_k_max 17
_diffrn_reflns_limit_k_min -17
_diffrn_reflns_limit_l_max 13
_diffrn_reflns_limit_l_min -16
_diffrn_reflns_number 8330
_diffrn_reflns_theta_full 26.02
_diffrn_reflns_theta_max 26.02
_diffrn_reflns_theta_min 2.18
_exptl_absorpt_coefficient_mu 0.118
_exptl_absorpt_correction_T_max 0.989
_exptl_absorpt_correction_T_min 0.958
_exptl_absorpt_correction_type multi-scan
_exptl_absorpt_process_details '(SADABS; Bruker, 2001)'
_exptl_crystal_colour colourless
_exptl_crystal_density_diffrn 1.491
_exptl_crystal_density_method 'not measured'
_exptl_crystal_description block
_exptl_crystal_F_000 632
_exptl_crystal_size_max 0.28
_exptl_crystal_size_mid 0.25
_exptl_crystal_size_min 0.20
_refine_diff_density_max 0.252
_refine_diff_density_min -0.202
_refine_ls_extinction_method none
_refine_ls_goodness_of_fit_ref 1.054
_refine_ls_hydrogen_treatment mixed
_refine_ls_matrix_type full
_refine_ls_number_parameters 206
_refine_ls_number_reflns 2677
_refine_ls_number_restraints 1
_refine_ls_restrained_S_all 1.064
_refine_ls_R_factor_all 0.0450
_refine_ls_R_factor_gt 0.0371
_refine_ls_shift/su_max 0.000
_refine_ls_shift/su_mean 0.000
_refine_ls_structure_factor_coef Fsqd
_refine_ls_weighting_details 'calc w=1/[\s^2^(Fo^2^)+(0.0541P)^2^+0.4160P] where P=(Fo^2^+2Fc^2^)/3'
_refine_ls_weighting_scheme calc
_refine_ls_wR_factor_gt 0.0969
_refine_ls_wR_factor_ref 0.1023
_reflns_number_gt 2260
_reflns_number_total 2677
_reflns_threshold_expression I>2sigma(I)
_cod_data_source_file cv5313.cif
_cod_data_source_block I
_cod_original_sg_symbol_Hall -P2yn
_cod_original_sg_symbol_H-M 'P 21/n'
_cod_database_code 2235769
_cod_database_fobs_code 2235769

loop_
_symmetry_equiv_pos_as_xyz
'x, y, z'
'-x+1/2, y+1/2, -z+1/2'
'-x, -y, -z'
'x-1/2, -y-1/2, z-1/2'

loop_
_atom_site_type_symbol
_atom_site_label
_atom_site_fract_x
_atom_site_fract_y
_atom_site_fract_z
_atom_site_U_iso_or_equiv
_atom_site_adp_type
_atom_site_calc_flag
_atom_site_refinement_flags
_atom_site_occupancy
_atom_site_symmetry_multiplicity
O O2 0.99515(15) 0.89532(8) 0.27933(8) 0.0301(3) Uani d . 1 1
B B1 0.1026(2) 0.91402(12) -0.06619(13) 0.0257(4) Uani d . 1 1
C C1 1.19186(19) 0.93213(10) 0.45205(11) 0.0227(3) Uani d . 1 1
C C2 1.1728(2) 1.02978(11) 0.43673(12) 0.0300(4) Uani d . 1 1
H H2 1.0986 1.0544 0.3729 0.036 Uiso calc R 1 1
C C3 1.2659(2) 1.08965(11) 0.51780(14) 0.0363(4) Uani d . 1 1
H H3 1.2534 1.1553 0.5101 0.044 Uiso calc R 1 1
C C4 1.3776(2) 1.05063(11) 0.61038(13) 0.0319(4) Uani d . 1 1
H H4 1.4459 1.0894 0.6650 0.038 Uiso calc R 1 1
C C5 1.38602(19) 0.95208(10) 0.62036(12) 0.0248(3) Uani d . 1 1
C C6 1.5061(2) 0.90725(10) 0.72088(12) 0.0266(3) Uani d . 1 1
C C7 1.09722(19) 0.86419(10) 0.36402(11) 0.0233(3) Uani d . 1 1
C C8 0.57150(19) 0.81556(10) 0.09336(11) 0.0212(3) Uani d . 1 1
C C9 0.5358(2) 0.76762(10) 0.17760(12) 0.0246(3) Uani d . 1 1
H H9 0.6274 0.7350 0.2274 0.030 Uiso calc R 1 1
C C10 0.3611(2) 0.76933(11) 0.18593(12) 0.0280(3) Uani d . 1 1
H H10 0.3345 0.7388 0.2426 0.034 Uiso calc R 1 1
C C11 0.2256(2) 0.81672(11) 0.10949(12) 0.0273(3) Uani d . 1 1
H H11 0.1085 0.8168 0.1157 0.033 Uiso calc R 1 1
C C12 0.2593(2) 0.86417(10) 0.02364(12) 0.0241(3) Uani d . 1 1
C C13 0.43773(19) 0.86366(10) 0.01759(11) 0.0230(3) Uani d . 1 1
H H13 0.4662 0.8958 -0.0376 0.028 Uiso calc R 1 1
H H1A 1.070(4) 0.7337(19) 0.329(2) 0.103(10) Uiso d D 1 1
N N1 1.29358(16) 0.89300(8) 0.54318(9) 0.0222(3) Uani d . 1 1
N N2 0.75722(16) 0.81145(8) 0.08587(10) 0.0230(3) Uani d . 1 1
H H2A 0.7832 0.7520 0.0719 0.034 Uiso calc R 1 1
H H2B 0.8341 0.8302 0.1475 0.034 Uiso calc R 1 1
H H2C 0.7673 0.8497 0.0337 0.034 Uiso calc R 1 1
O O1 1.13249(15) 0.77632(8) 0.38493(8) 0.0309(3) Uani d D 1 1
O O3 1.46409(15) 0.82127(8) 0.73569(9) 0.0334(3) Uani d . 1 1
O O4 1.63185(16) 0.95337(9) 0.77863(10) 0.0424(3) Uani d . 1 1
O O5 0.15502(15) 0.96244(9) -0.14174(9) 0.0371(3) Uani d . 1 1
H H5 0.0661 0.9872 -0.1837 0.056 Uiso calc R 1 1
O O6 -0.07164(14) 0.90249(8) -0.06323(8) 0.0312(3) Uani d . 1 1
H H6 -0.1416 0.9245 -0.1178 0.047 Uiso calc R 1 1

loop_
_atom_site_aniso_label
_atom_site_aniso_U_11
_atom_site_aniso_U_22
_atom_site_aniso_U_33
_atom_site_aniso_U_12
_atom_site_aniso_U_13
_atom_site_aniso_U_23
O2 0.0322(6) 0.0294(6) 0.0216(5) 0.0028(4) -0.0035(5) 0.0030(4)
B1 0.0264(9) 0.0232(8) 0.0244(9) 0.0018(7) 0.0023(7) -0.0019(6)
C1 0.0208(7) 0.0259(7) 0.0204(7) -0.0005(6) 0.0045(6) 0.0007(6)
C2 0.0350(9) 0.0271(8) 0.0235(8) 0.0021(6) 0.0016(7) 0.0039(6)
C3 0.0485(10) 0.0207(7) 0.0351(9) 0.0004(7) 0.0050(8) 0.0015(7)
C4 0.0376(9) 0.0249(8) 0.0277(8) -0.0041(7) 0.0008(7) -0.0043(6)
C5 0.0222(7) 0.0256(7) 0.0242(8) -0.0002(6) 0.0030(6) -0.0014(6)
C6 0.0263(8) 0.0265(8) 0.0231(8) 0.0017(6) 0.0014(6) -0.0030(6)
C7 0.0227(7) 0.0261(7) 0.0203(7) 0.0012(6) 0.0050(6) 0.0022(6)
C8 0.0190(7) 0.0210(7) 0.0220(7) -0.0012(5) 0.0033(5) -0.0029(5)
C9 0.0237(7) 0.0250(7) 0.0216(7) 0.0014(6) 0.0012(6) 0.0013(6)
C10 0.0287(8) 0.0318(8) 0.0237(8) -0.0001(6) 0.0080(6) 0.0043(6)
C11 0.0201(7) 0.0328(8) 0.0290(8) 0.0016(6) 0.0071(6) -0.0001(6)
C12 0.0237(8) 0.0217(7) 0.0245(8) 0.0009(6) 0.0033(6) -0.0025(6)
C13 0.0247(8) 0.0225(7) 0.0208(7) -0.0001(6) 0.0051(6) 0.0013(5)
N1 0.0193(6) 0.0241(6) 0.0209(6) -0.0004(5) 0.0024(5) -0.0007(5)
N2 0.0203(6) 0.0241(6) 0.0223(6) 0.0000(5) 0.0026(5) -0.0001(5)
O1 0.0382(7) 0.0241(5) 0.0228(6) 0.0001(5) -0.0031(5) 0.0002(4)
O3 0.0369(7) 0.0280(6) 0.0261(6) -0.0019(5) -0.0052(5) 0.0029(4)
O4 0.0396(7) 0.0342(6) 0.0369(7) -0.0055(5) -0.0145(5) -0.0009(5)
O5 0.0291(6) 0.0446(7) 0.0344(7) 0.0090(5) 0.0042(5) 0.0160(5)
O6 0.0234(6) 0.0377(6) 0.0270(6) 0.0021(5) -0.0010(4) 0.0063(5)

loop_
_atom_type_symbol
_atom_type_description
_atom_type_scat_dispersion_real
_atom_type_scat_dispersion_imag
_atom_type_scat_source
C C 0.0033 0.0016 'International Tables Vol C Tables 4.2.6.8 and 6.1.1.4'
H H 0.0000 0.0000 'International Tables Vol C Tables 4.2.6.8 and 6.1.1.4'
B B 0.0013 0.0007 'International Tables Vol C Tables 4.2.6.8 and 6.1.1.4'
N N 0.0061 0.0033 'International Tables Vol C Tables 4.2.6.8 and 6.1.1.4'
O O 0.0106 0.0060 'International Tables Vol C Tables 4.2.6.8 and 6.1.1.4'

loop_
_geom_angle_atom_site_label_1
_geom_angle_atom_site_label_2
_geom_angle_atom_site_label_3
_geom_angle
O5 B1 O6 125.84(14)
O5 B1 C12 116.05(14)
O6 B1 C12 118.08(13)
N1 C1 C2 122.97(13)
N1 C1 C7 116.54(12)
C2 C1 C7 120.48(13)
C3 C2 C1 118.82(14)
C3 C2 H2 120.6
C1 C2 H2 120.6
C4 C3 C2 118.99(14)
C4 C3 H3 120.5
C2 C3 H3 120.5
C3 C4 C5 118.59(14)
C3 C4 H4 120.7
C5 C4 H4 120.7
N1 C5 C4 123.08(14)
N1 C5 C6 117.05(13)
C4 C5 C6 119.86(13)
O4 C6 O3 126.49(14)
O4 C6 C5 119.39(14)
O3 C6 C5 114.12(13)
O2 C7 O1 125.03(14)
O2 C7 C1 119.97(13)
O1 C7 C1 114.99(12)
C13 C8 C9 121.94(13)
C13 C8 N2 120.73(13)
C9 C8 N2 117.31(12)
C10 C9 C8 118.56(14)
C10 C9 H9 120.7
C8 C9 H9 120.7
C9 C10 C11 119.81(14)
C9 C10 H10 120.1
C11 C10 H10 120.1
C10 C11 C12 122.15(14)
C10 C11 H11 118.9
C12 C11 H11 118.9
C11 C12 C13 117.39(13)
C11 C12 B1 121.94(13)
C13 C12 B1 120.64(13)
C8 C13 C12 120.12(13)
C8 C13 H13 119.9
C12 C13 H13 119.9
C1 N1 C5 117.46(12)
C8 N2 H2A 109.5
C8 N2 H2B 109.5
H2A N2 H2B 109.5
C8 N2 H2C 109.5
H2A N2 H2C 109.5
H2B N2 H2C 109.5
C7 O1 H1A 114.1(18)
B1 O5 H5 109.5
B1 O6 H6 109.5

loop_
_geom_bond_atom_site_label_1
_geom_bond_atom_site_label_2
_geom_bond_distance
O2 C7 1.2367(17)
B1 O5 1.355(2)
B1 O6 1.365(2)
B1 C12 1.582(2)
C1 N1 1.3391(18)
C1 C2 1.388(2)
C1 C7 1.510(2)
C2 C3 1.380(2)
C2 H2 0.9300
C3 C4 1.379(2)
C3 H3 0.9300
C4 C5 1.390(2)
C4 H4 0.9300
C5 N1 1.3403(19)
C5 C6 1.507(2)
C6 O4 1.2260(19)
C6 O3 1.2796(19)
C7 O1 1.2763(18)
C8 C13 1.381(2)
C8 C9 1.386(2)
C8 N2 1.4640(18)
C9 C10 1.382(2)
C9 H9 0.9300
C10 C11 1.387(2)
C10 H10 0.9300
C11 C12 1.394(2)
C11 H11 0.9300
C12 C13 1.400(2)
C13 H13 0.9300
N2 H2A 0.8900
N2 H2B 0.8900
N2 H2C 0.8900
O1 H1A 0.963(18)
O5 H5 0.8200
O6 H6 0.8200

loop_
_geom_hbond_atom_site_label_D
_geom_hbond_atom_site_label_H
_geom_hbond_atom_site_label_A
_geom_hbond_site_symmetry_A
_geom_hbond_distance_DH
_geom_hbond_distance_HA
_geom_hbond_distance_DA
_geom_hbond_angle_DHA
_geom_hbond_publ_flag
O1 H1A O3 4_575 0.96(2) 1.47(3) 2.429(2) 173(2) y
N2 H2A O1 4_575 0.89 2.42 2.808(2) 107 y
N2 H2A O3 4_575 0.89 2.42 2.835(2) 109 y
N2 H2A N1 4_575 0.89 2.08 2.955(2) 169 y
N2 H2B O3 4_575 0.89 2.49 2.835(2) 104 y
N2 H2B O2 1_555 0.89 2.03 2.907(2) 170 y
N2 H2C O6 1_655 0.89 2.15 2.947(2) 149 y
O5 H5 O2 3_675 0.82 2.04 2.712(2) 139 y
O6 H6 O4 1_354 0.82 1.91 2.694(2) 158 y

loop_
_cod_related_entry_id
_cod_related_entry_database
_cod_related_entry_code
1 ChemSpider 30657944
